data_4003965
loop_
_publ_author_name
'Zheng, Huafei'
'Wilfong, Brandon C.'
'Hickox-Young, Daniel'
'Rondinelli, James M.'
'Zavalij, Peter Y.'
'Rodriguez, Efrain E.'

_publ_section_title
;
 Polar Ferromagnetic Metal by Intercalation of Metal--Amine Complexes
;
_journal_name_full 'Chemistry of Materials'
_journal_paper_doi 10.1021/acs.chemmater.1c00540
_journal_year 2021
_chemical_formula_moiety '2(C6 H24 Co N6), C2 H8 N2, 4(Cl), +solv'
_chemical_formula_sum 'C15.91 H56 Cl4 Co2 N14'
_chemical_formula_weight 703.35
_space_group_crystal_system monoclinic
_space_group_IT_number 15
_space_group_name_Hall '-C 2yc'
_space_group_name_H-M_alt 'C 1 2/c 1'
_atom_sites_solution_hydrogens mixed
_atom_sites_solution_primary direct
_atom_sites_solution_secondary difmap
_audit_creation_method 'SHELXL & ZCIF'
_cell_angle_alpha 90
_cell_angle_beta 100.3681(7)
_cell_angle_gamma 90
_cell_formula_units_Z 8
_cell_length_a 33.4529(14)
_cell_length_b 8.7631(4)
_cell_length_c 23.7869(10)
_cell_measurement_reflns_used 9593
_cell_measurement_temperature 120(2)
_cell_measurement_theta_max 28.3
_cell_measurement_theta_min 2.3
_cell_volume 6859.3(5)
_computing_cell_refinement 'Apex2, Saint (Bruker, 2012)'
_computing_data_collection 'Apex2 (Bruker, 2012)'
_computing_data_reduction 'Apex2, Saint'
_computing_molecular_graphics 'Olex2 (Dolomanov, 2009)'
_computing_publication_material 'Apex2, SHELXL, Platon (Spek, 2015)'
_computing_structure_refinement 'ShelXL (Sheldrick, 2015c)'
_computing_structure_solution 'ShelXT (Sheldrick, 2015a)'
_diffrn_ambient_temperature 120(2)
_diffrn_detector 'CCD area detector'
_diffrn_measured_fraction_theta_full 1.000
_diffrn_measured_fraction_theta_max 1.000
_diffrn_measurement_device_type 'Bruker Smart Apex II CCD'
_diffrn_measurement_method '\f and \w scans'
_diffrn_measurement_specimen_support 'MiTeGen loop'
_diffrn_orient_matrix_type standard
_diffrn_orient_matrix_UB_11 -0.0002270
_diffrn_orient_matrix_UB_12 -0.0982474
_diffrn_orient_matrix_UB_13 -0.0214512
_diffrn_orient_matrix_UB_21 0.0298881
_diffrn_orient_matrix_UB_22 0.0097418
_diffrn_orient_matrix_UB_23 0.0008689
_diffrn_orient_matrix_UB_31 0.0054898
_diffrn_orient_matrix_UB_32 -0.0572275
_diffrn_orient_matrix_UB_33 0.0369536
_diffrn_radiation_monochromator graphite
_diffrn_radiation_type MoK\a
_diffrn_radiation_wavelength 0.71073
_diffrn_reflns_av_R_equivalents 0.0345
_diffrn_reflns_av_unetI/netI 0.0350
_diffrn_reflns_Laue_measured_fraction_full 1.000
_diffrn_reflns_Laue_measured_fraction_max 1.000
_diffrn_reflns_limit_h_max 43
_diffrn_reflns_limit_h_min -42
_diffrn_reflns_limit_k_max 11
_diffrn_reflns_limit_k_min -11
_diffrn_reflns_limit_l_max 30
_diffrn_reflns_limit_l_min -30
_diffrn_reflns_number 47592
_diffrn_reflns_point_group_measured_fraction_full 1.000
_diffrn_reflns_point_group_measured_fraction_max 1.000
_diffrn_reflns_theta_full 25.242
_diffrn_reflns_theta_max 27.499
_diffrn_reflns_theta_min 1.741
_diffrn_source 'sealed tube'
_exptl_absorpt_coefficient_mu 1.309
_exptl_absorpt_correction_T_max 0.889
_exptl_absorpt_correction_T_min 0.762
_exptl_absorpt_correction_type multi-scan
_exptl_absorpt_process_details '(Krause et al, 2015)'
_exptl_crystal_colour yellow
_exptl_crystal_density_diffrn 1.362
_exptl_crystal_density_method 'not measured'
_exptl_crystal_description plate
_exptl_crystal_F_000 2972
_exptl_crystal_size_max 0.31
_exptl_crystal_size_mid 0.30
_exptl_crystal_size_min 0.09
_refine_diff_density_max 1.091
_refine_diff_density_min -0.896
_refine_diff_density_rms 0.066
_refine_ls_extinction_method none
_refine_ls_goodness_of_fit_ref 1.037
_refine_ls_hydrogen_treatment constr
_refine_ls_matrix_type full
_refine_ls_number_parameters 481
_refine_ls_number_reflns 7890
_refine_ls_number_restraints 721
_refine_ls_restrained_S_all 1.011
_refine_ls_R_factor_all 0.0477
_refine_ls_R_factor_gt 0.0367
_refine_ls_shift/su_max 0.001
_refine_ls_shift/su_mean 0.000
_refine_ls_structure_factor_coef Fsqd
_refine_ls_weighting_details 'w=1/[\s^2^(Fo^2^)+(0.0350P)^2^+13.6390P] where P=(Fo^2^+2Fc^2^)/3'
_refine_ls_weighting_scheme calc
_refine_ls_wR_factor_gt 0.0891
_refine_ls_wR_factor_ref 0.0938
_reflns_Friedel_coverage 0.000
_reflns_number_gt 6431
_reflns_number_total 7890
_reflns_threshold_expression 'I > 2\s(I)'
_cod_data_source_file cm1c00540_si_004.cif
_cod_data_source_block UM3417b
_cod_original_sg_symbol_H-M 'C 2/c'
_cod_database_code 4003965
_shelx_shelxl_version_number 2017/1
_shelx_space_group_comment
;
The symmetry employed for this shelxl refinement is uniquely defined
by the following loop, which should always be used as a source of
symmetry information in preference to the above space-group names.
They are only intended as comments.
;
_shelx_estimated_absorpt_t_min 0.687
_shelx_estimated_absorpt_t_max 0.891

loop_
_space_group_symop_operation_xyz
'x, y, z'
'-x, y, -z+1/2'
'x+1/2, y+1/2, z'
'-x+1/2, y+1/2, -z+1/2'
'-x, -y, -z'
'x, -y, z-1/2'
'-x+1/2, -y+1/2, -z'
'x+1/2, -y+1/2, z-1/2'

loop_
_atom_site_label
_atom_site_type_symbol
_atom_site_fract_x
_atom_site_fract_y
_atom_site_fract_z
_atom_site_U_iso_or_equiv
_atom_site_adp_type
_atom_site_occupancy
_atom_site_site_symmetry_order
_atom_site_calc_flag
_atom_site_refinement_flags_posn
_atom_site_refinement_flags_adp
_atom_site_refinement_flags_occupancy
_atom_site_disorder_assembly
_atom_site_disorder_group
Cl1 Cl 0.57384(2) 0.20818(6) 0.07717(2) 0.03066(13) Uani 1 1 d . . . . .
Cl2 Cl 0.42977(2) 0.74990(6) 0.26541(2) 0.03547(14) Uani 1 1 d . . . . .
Cl3 Cl 0.62191(2) 0.28320(8) 0.40774(3) 0.04272(16) Uani 1 1 d . . . . .
Cl4 Cl 0.79487(2) 0.34154(8) 0.22632(3) 0.04688(17) Uani 1 1 d . . . . .
N1 N 0.56377(6) 0.8069(2) 0.09104(8) 0.0327(4) Uani 1 1 d . . . . .
H1A H 0.566393 0.908773 0.085263 0.039 Uiso 1 1 d R U . . .
H1B H 0.567073 0.787849 0.128953 0.039 Uiso 1 1 d R U . . .
C1 C 0.59450(8) 0.7238(3) 0.06658(10) 0.0344(5) Uani 1 1 d . . . . .
H1C H 0.588415 0.735532 0.024507 0.041 Uiso 1 1 calc R U . . .
H1D H 0.592373 0.613952 0.075250 0.041 Uiso 1 1 calc R U . . .
C2 C 0.63742(9) 0.7748(3) 0.08780(15) 0.0498(7) Uani 1 1 d . . . . .
H2A H 0.655900 0.722323 0.065919 0.060 Uiso 1 1 calc R U . . .
H2B H 0.639612 0.886006 0.081729 0.060 Uiso 1 1 calc R U . . .
N2 N 0.64965(8) 0.7398(3) 0.14903(13) 0.0572(7) Uani 1 1 d . . . . .
H2C H 0.629913 0.767879 0.168585 0.069 Uiso 1 1 d R U . . .
H2D H 0.672734 0.791919 0.162589 0.069 Uiso 1 1 d R U . . .
Co1 Co 0.43302(2) 0.77386(3) 0.09438(2) 0.02492(8) Uani 1 1 d . . . . .
N11 N 0.44509(7) 0.5702(2) 0.14469(8) 0.0388(5) Uani 1 1 d . . . . .
H11A H 0.446681 0.592383 0.182404 0.047 Uiso 1 1 calc R U . . .
H11B H 0.424721 0.501378 0.134350 0.047 Uiso 1 1 calc R U . . .
C11 C 0.48402(9) 0.5062(3) 0.13464(10) 0.0412(6) Uani 1 1 d . . . . .
H11C H 0.486569 0.398592 0.147418 0.049 Uiso 1 1 calc R U . . .
H11D H 0.506983 0.564638 0.156575 0.049 Uiso 1 1 calc R U . . .
C12 C 0.48502(9) 0.5158(2) 0.07113(10) 0.0360(6) Uani 1 1 d . . . . .
H12A H 0.511404 0.477584 0.063594 0.043 Uiso 1 1 calc R U . . .
H12B H 0.463118 0.452013 0.049401 0.043 Uiso 1 1 calc R U . . .
N12 N 0.47934(6) 0.6766(2) 0.05291(8) 0.0266(4) Uani 1 1 d . . . . .
H12C H 0.471590 0.681966 0.014278 0.032 Uiso 1 1 calc R U . . .
H12D H 0.503039 0.728969 0.062984 0.032 Uiso 1 1 calc R U . . .
N13 N 0.47630(6) 0.9029(2) 0.15553(8) 0.0279(4) Uani 1 1 d . . . . .
H13A H 0.468366 0.903554 0.190170 0.033 Uiso 1 1 calc R U . . .
H13B H 0.501296 0.858833 0.159765 0.033 Uiso 1 1 calc R U . . .
C13 C 0.47816(8) 1.0610(2) 0.13426(10) 0.0338(5) Uani 1 1 d . . . . .
H13C H 0.504946 1.106331 0.149975 0.041 Uiso 1 1 calc R U . . .
H13D H 0.456897 1.123718 0.147121 0.041 Uiso 1 1 calc R U . . .
C14 C 0.47173(8) 1.0606(3) 0.06922(10) 0.0346(5) Uani 1 1 d . . . . .
H14A H 0.471019 1.166677 0.054766 0.042 Uiso 1 1 calc R U . . .
H14B H 0.494414 1.006394 0.056285 0.042 Uiso 1 1 calc R U . . .
N14 N 0.43311(7) 0.9836(2) 0.04689(8) 0.0317(4) Uani 1 1 d . . . . .
H14C H 0.431139 0.963662 0.008950 0.038 Uiso 1 1 calc R U . . .
H14D H 0.411759 1.043443 0.051783 0.038 Uiso 1 1 calc R U . . .
N15 N 0.3796(4) 0.8167(12) 0.1301(5) 0.041(2) Uani 0.377(9) 1 d D U P A 1
H15A H 0.385576 0.809951 0.168916 0.050 Uiso 0.377(9) 1 calc R U P A 1
H15B H 0.369998 0.912153 0.120590 0.050 Uiso 0.377(9) 1 calc R U P A 1
C15 C 0.3488(2) 0.7020(13) 0.1072(3) 0.0453(17) Uani 0.377(9) 1 d D U P A 1
H15C H 0.321868 0.733398 0.114852 0.054 Uiso 0.377(9) 1 calc R U P A 1
H15D H 0.355880 0.602278 0.125919 0.054 Uiso 0.377(9) 1 calc R U P A 1
C16 C 0.3473(3) 0.6877(14) 0.0433(3) 0.0448(18) Uani 0.377(9) 1 d D U P A 1
H16A H 0.327004 0.609756 0.027242 0.054 Uiso 0.377(9) 1 calc R U P A 1
H16B H 0.339215 0.786375 0.024388 0.054 Uiso 0.377(9) 1 calc R U P A 1
N16 N 0.3879(4) 0.6431(19) 0.0332(6) 0.038(2) Uani 0.377(9) 1 d D U P A 1
H16C H 0.390418 0.665273 -0.003377 0.045 Uiso 0.377(9) 1 calc R U P A 1
H16D H 0.391764 0.541063 0.038929 0.045 Uiso 0.377(9) 1 calc R U P A 1
N15A N 0.3815(2) 0.8649(7) 0.1302(3) 0.0346(12) Uani 0.623(9) 1 d D U P A 2
H15E H 0.385251 0.846184 0.168374 0.041 Uiso 0.623(9) 1 calc R U P A 2
H15F H 0.379525 0.967586 0.124626 0.041 Uiso 0.623(9) 1 calc R U P A 2
C15A C 0.34403(15) 0.7889(8) 0.1008(2) 0.0462(13) Uani 0.623(9) 1 d D U P A 2
H15G H 0.320015 0.851596 0.104479 0.055 Uiso 0.623(9) 1 calc R U P A 2
H15H H 0.341132 0.688156 0.118432 0.055 Uiso 0.623(9) 1 calc R U P A 2
C16A C 0.34654(16) 0.7690(8) 0.0382(2) 0.0440(12) Uani 0.623(9) 1 d D U P A 2
H16E H 0.321994 0.715601 0.018125 0.053 Uiso 0.623(9) 1 calc R U P A 2
H16F H 0.348017 0.870006 0.020076 0.053 Uiso 0.623(9) 1 calc R U P A 2
N16A N 0.3831(2) 0.6790(10) 0.0339(4) 0.0379(16) Uani 0.623(9) 1 d D U P A 2
H16G H 0.388552 0.684533 -0.002173 0.045 Uiso 0.623(9) 1 calc R U P A 2
H16H H 0.379279 0.579361 0.042283 0.045 Uiso 0.623(9) 1 calc R U P A 2
Co2 Co 0.66192(2) 0.29603(4) 0.23539(2) 0.02765(8) Uani 1 1 d . . . . .
N21 N 0.64892(9) 0.3959(3) 0.15439(12) 0.0256(6) Uani 0.6053(18) 1 d D U P B 1
H21A H 0.624724 0.360534 0.135106 0.031 Uiso 0.6053(18) 1 calc R U P B 1
H21B H 0.647080 0.498992 0.157758 0.031 Uiso 0.6053(18) 1 calc R U P B 1
C21 C 0.6817(2) 0.3573(7) 0.1228(3) 0.0319(13) Uani 0.6053(18) 1 d D U P B 1
H21C H 0.705871 0.421292 0.136637 0.038 Uiso 0.6053(18) 1 calc R U P B 1
H21D H 0.672613 0.377782 0.081581 0.038 Uiso 0.6053(18) 1 calc R U P B 1
C22 C 0.6927(3) 0.1899(8) 0.1318(3) 0.0325(13) Uani 0.6053(18) 1 d D U P B 1
H22A H 0.669206 0.125136 0.115486 0.039 Uiso 0.6053(18) 1 calc R U P B 1
H22B H 0.715735 0.164113 0.112702 0.039 Uiso 0.6053(18) 1 calc R U P B 1
N22 N 0.70395(10) 0.1634(3) 0.19405(12) 0.0267(7) Uani 0.6053(18) 1 d D U P B 1
H22C H 0.729989 0.194027 0.206890 0.032 Uiso 0.6053(18) 1 calc R U P B 1
H22D H 0.701977 0.062428 0.202010 0.032 Uiso 0.6053(18) 1 calc R U P B 1
N21A N 0.69371(15) 0.4528(5) 0.17981(19) 0.0280(10) Uani 0.3947(18) 1 d D U P B 2
H21E H 0.682526 0.547704 0.177744 0.034 Uiso 0.3947(18) 1 calc R U P B 2
H21F H 0.720650 0.460729 0.194780 0.034 Uiso 0.3947(18) 1 calc R U P B 2
C21A C 0.6879(4) 0.3822(10) 0.1227(4) 0.0296(18) Uani 0.3947(18) 1 d D U P B 2
H21G H 0.707994 0.423834 0.100824 0.035 Uiso 0.3947(18) 1 calc R U P B 2
H21H H 0.660340 0.405151 0.101452 0.035 Uiso 0.3947(18) 1 calc R U P B 2
C22A C 0.6935(4) 0.2115(11) 0.1297(5) 0.0313(18) Uani 0.3947(18) 1 d D U P B 2
H22E H 0.688180 0.161591 0.091764 0.038 Uiso 0.3947(18) 1 calc R U P B 2
H22F H 0.721784 0.188525 0.148098 0.038 Uiso 0.3947(18) 1 calc R U P B 2
N22A N 0.66504(16) 0.1515(5) 0.1653(2) 0.0299(10) Uani 0.3947(18) 1 d D U P B 2
H22G H 0.673362 0.057053 0.178433 0.036 Uiso 0.3947(18) 1 calc R U P B 2
H22H H 0.639848 0.142177 0.143551 0.036 Uiso 0.3947(18) 1 calc R U P B 2
N23 N 0.61153(9) 0.4006(3) 0.26648(12) 0.0256(6) Uani 0.6053(18) 1 d D U P B 1
H23A H 0.615446 0.393324 0.305249 0.031 Uiso 0.6053(18) 1 calc R U P B 1
H23B H 0.609979 0.501239 0.256914 0.031 Uiso 0.6053(18) 1 calc R U P B 1
C23 C 0.57349(19) 0.3233(7) 0.2412(4) 0.0292(14) Uani 0.6053(18) 1 d D U P B 1
H23C H 0.564954 0.355950 0.201015 0.035 Uiso 0.6053(18) 1 calc R U P B 1
H23D H 0.551726 0.351062 0.262577 0.035 Uiso 0.6053(18) 1 calc R U P B 1
C24 C 0.58025(18) 0.1524(8) 0.2438(4) 0.0293(13) Uani 0.6053(18) 1 d D U P B 1
H24A H 0.587685 0.119012 0.284119 0.035 Uiso 0.6053(18) 1 calc R U P B 1
H24B H 0.554996 0.098917 0.226301 0.035 Uiso 0.6053(18) 1 calc R U P B 1
N24 N 0.61336(9) 0.1146(3) 0.21248(12) 0.0242(6) Uani 0.6053(18) 1 d D U P B 1
H24C H 0.603869 0.114447 0.174141 0.029 Uiso 0.6053(18) 1 calc R U P B 1
H24D H 0.623710 0.020685 0.222901 0.029 Uiso 0.6053(18) 1 calc R U P B 1
N23A N 0.60263(14) 0.3918(5) 0.20085(19) 0.0254(10) Uani 0.3947(18) 1 d D U P B 2
H23E H 0.602454 0.494479 0.206445 0.031 Uiso 0.3947(18) 1 calc R U P B 2
H23F H 0.595686 0.372291 0.162766 0.031 Uiso 0.3947(18) 1 calc R U P B 2
C23A C 0.5745(3) 0.3146(12) 0.2329(6) 0.0286(19) Uani 0.3947(18) 1 d D U P B 2
H23G H 0.546478 0.318984 0.210822 0.034 Uiso 0.3947(18) 1 calc R U P B 2
H23H H 0.574923 0.366859 0.269895 0.034 Uiso 0.3947(18) 1 calc R U P B 2
C24A C 0.5875(3) 0.1498(11) 0.2432(6) 0.0310(18) Uani 0.3947(18) 1 d D U P B 2
H24E H 0.569050 0.096918 0.264983 0.037 Uiso 0.3947(18) 1 calc R U P B 2
H24F H 0.586369 0.096392 0.206255 0.037 Uiso 0.3947(18) 1 calc R U P B 2
N24A N 0.62942(16) 0.1477(5) 0.2758(2) 0.0332(11) Uani 0.3947(18) 1 d D U P B 2
H24G H 0.640073 0.052040 0.276158 0.040 Uiso 0.3947(18) 1 calc R U P B 2
H24H H 0.629829 0.177767 0.312519 0.040 Uiso 0.3947(18) 1 calc R U P B 2
N25 N 0.70782(10) 0.4475(3) 0.27443(12) 0.0282(7) Uani 0.6053(18) 1 d D U P B 1
H25A H 0.729220 0.444422 0.255646 0.034 Uiso 0.6053(18) 1 calc R U P B 1
H25B H 0.698016 0.544561 0.272655 0.034 Uiso 0.6053(18) 1 calc R U P B 1
C25 C 0.72135(16) 0.4021(5) 0.33503(18) 0.0335(10) Uani 0.6053(18) 1 d D U P B 1
H25C H 0.702231 0.442999 0.358585 0.040 Uiso 0.6053(18) 1 calc R U P B 1
H25D H 0.748602 0.445231 0.349564 0.040 Uiso 0.6053(18) 1 calc R U P B 1
C26 C 0.72291(16) 0.2301(5) 0.3396(2) 0.0325(10) Uani 0.6053(18) 1 d D U P B 1
H26A H 0.743115 0.189077 0.317827 0.039 Uiso 0.6053(18) 1 calc R U P B 1
H26B H 0.731019 0.199174 0.380062 0.039 Uiso 0.6053(18) 1 calc R U P B 1
N26 N 0.68245(9) 0.1700(3) 0.31626(13) 0.0265(6) Uani 0.6053(18) 1 d D U P B 1
H26C H 0.665116 0.186091 0.341090 0.032 Uiso 0.6053(18) 1 calc R U P B 1
H26D H 0.683678 0.068088 0.309481 0.032 Uiso 0.6053(18) 1 calc R U P B 1
N25A N 0.67013(14) 0.4742(5) 0.3041(2) 0.0297(10) Uani 0.3947(18) 1 d D U P B 2
H25E H 0.666505 0.568943 0.288277 0.036 Uiso 0.3947(18) 1 calc R U P B 2
H25F H 0.651655 0.460547 0.327394 0.036 Uiso 0.3947(18) 1 calc R U P B 2
C25A C 0.7117(2) 0.4588(8) 0.3368(3) 0.0373(16) Uani 0.3947(18) 1 d D U P B 2
H25G H 0.712872 0.500869 0.375731 0.045 Uiso 0.3947(18) 1 calc R U P B 2
H25H H 0.730772 0.517644 0.317879 0.045 Uiso 0.3947(18) 1 calc R U P B 2
C26A C 0.7241(3) 0.2935(9) 0.3408(3) 0.0397(17) Uani 0.3947(18) 1 d D U P B 2
H26E H 0.752594 0.284216 0.361068 0.048 Uiso 0.3947(18) 1 calc R U P B 2
H26F H 0.706526 0.235777 0.362531 0.048 Uiso 0.3947(18) 1 calc R U P B 2
N26A N 0.72033(17) 0.2308(6) 0.2828(2) 0.0386(11) Uani 0.3947(18) 1 d D U P B 2
H26G H 0.722478 0.127272 0.284286 0.046 Uiso 0.3947(18) 1 calc R U P B 2
H26H H 0.740440 0.268086 0.265517 0.046 Uiso 0.3947(18) 1 calc R U P B 2
C1X C 0.7289(3) 0.2767(12) 0.4975(4) 0.050 Uiso 0.350(8) 1 d . U . . .
C2X C 0.7525(6) 0.312(2) 0.4963(6) 0.050 Uiso 0.282(19) 1 d . U . . .
C3X C 0.2565(5) 0.353(2) -0.0038(6) 0.050 Uiso 0.294(19) 1 d . U . . .
C4X C 0.2844(4) 0.4181(14) 0.0038(5) 0.050 Uiso 0.266(7) 1 d . U . . .
C5X C 0.2943(4) 1.1140(13) 0.0172(5) 0.050 Uiso 0.277(7) 1 d . U . . .
C7X C 0.7741(4) 0.4637(16) 0.5072(6) 0.050 Uiso 0.233(7) 1 d . U . . .
C6X C 0.3068(4) 1.0219(16) 0.0578(6) 0.050 Uiso 0.218(7) 1 d . U . . .

loop_
_atom_site_aniso_label
_atom_site_aniso_U_11
_atom_site_aniso_U_22
_atom_site_aniso_U_33
_atom_site_aniso_U_23
_atom_site_aniso_U_13
_atom_site_aniso_U_12
Cl1 0.0429(3) 0.0286(3) 0.0207(2) -0.0008(2) 0.0065(2) -0.0014(2)
Cl2 0.0625(4) 0.0226(3) 0.0222(3) 0.0002(2) 0.0100(2) -0.0032(2)
Cl3 0.0500(4) 0.0511(4) 0.0297(3) 0.0060(3) 0.0144(3) 0.0116(3)
Cl4 0.0380(4) 0.0389(3) 0.0634(4) -0.0203(3) 0.0078(3) -0.0020(3)
N1 0.0404(12) 0.0298(10) 0.0279(10) 0.0071(8) 0.0059(8) 0.0021(9)
C1 0.0514(15) 0.0240(11) 0.0284(11) 0.0026(9) 0.0090(10) 0.0030(10)
C2 0.0495(17) 0.0253(12) 0.080(2) 0.0017(13) 0.0268(16) 0.0019(12)
N2 0.0429(14) 0.0337(12) 0.086(2) -0.0124(12) -0.0113(13) 0.0097(10)
Co1 0.03461(17) 0.02212(15) 0.01971(14) 0.00169(11) 0.00941(12) -0.00102(12)
N11 0.0675(15) 0.0263(10) 0.0228(9) 0.0022(8) 0.0087(10) -0.0137(10)
C11 0.0689(19) 0.0172(10) 0.0321(12) 0.0030(9) -0.0051(12) -0.0001(11)
C12 0.0519(15) 0.0174(10) 0.0366(13) -0.0059(9) 0.0020(11) 0.0058(10)
N12 0.0388(11) 0.0193(8) 0.0218(9) -0.0022(7) 0.0058(8) 0.0023(7)
N13 0.0394(11) 0.0204(9) 0.0253(9) -0.0007(7) 0.0098(8) 0.0024(8)
C13 0.0518(15) 0.0171(10) 0.0343(12) -0.0021(9) 0.0126(11) 0.0005(10)
C14 0.0556(16) 0.0180(10) 0.0345(12) 0.0022(9) 0.0199(11) 0.0018(10)
N14 0.0502(12) 0.0254(9) 0.0213(9) 0.0023(7) 0.0113(8) 0.0107(9)
N15 0.043(4) 0.057(5) 0.028(3) 0.009(4) 0.017(3) 0.007(4)
C15 0.036(3) 0.066(4) 0.037(3) 0.005(3) 0.015(2) 0.001(3)
C16 0.034(3) 0.064(4) 0.036(3) 0.005(3) 0.005(2) -0.007(4)
N16 0.036(4) 0.057(6) 0.023(3) 0.004(3) 0.011(3) -0.004(3)
N15A 0.044(2) 0.036(3) 0.0272(19) -0.004(2) 0.0162(16) -0.008(2)
C15A 0.042(2) 0.060(3) 0.042(2) -0.014(2) 0.0223(18) -0.011(2)
C16A 0.037(2) 0.061(3) 0.035(2) -0.013(2) 0.0113(17) -0.010(3)
N16A 0.040(3) 0.047(4) 0.029(2) -0.009(2) 0.014(2) -0.012(2)
Co2 0.02991(17) 0.03041(16) 0.02271(15) -0.00098(12) 0.00499(12) 0.00779(13)
N21 0.0314(16) 0.0193(13) 0.0254(14) 0.0031(11) 0.0032(12) -0.0001(12)
C21 0.040(3) 0.031(2) 0.025(2) 0.0050(18) 0.0070(18) -0.003(2)
C22 0.043(3) 0.026(2) 0.030(2) -0.001(2) 0.010(2) 0.008(2)
N22 0.0328(16) 0.0201(14) 0.0283(15) 0.0022(11) 0.0082(12) 0.0043(12)
N21A 0.032(2) 0.022(2) 0.031(2) 0.0040(18) 0.0078(19) 0.0007(18)
C21A 0.037(3) 0.025(3) 0.029(3) 0.004(2) 0.012(3) 0.001(3)
C22A 0.037(3) 0.031(3) 0.027(3) -0.002(3) 0.009(3) 0.001(3)
N22A 0.040(3) 0.021(2) 0.031(2) -0.0004(18) 0.010(2) 0.0025(19)
N23 0.0319(16) 0.0209(14) 0.0245(14) -0.0019(11) 0.0061(12) 0.0036(12)
C23 0.032(2) 0.027(2) 0.029(3) -0.003(2) 0.0071(18) 0.0013(19)
C24 0.036(2) 0.025(2) 0.029(2) -0.0024(19) 0.012(2) -0.0037(19)
N24 0.0350(16) 0.0175(13) 0.0218(14) 0.0003(11) 0.0094(12) 0.0003(12)
N23A 0.035(2) 0.0173(19) 0.025(2) -0.0020(16) 0.0060(18) 0.0001(18)
C23A 0.032(3) 0.027(3) 0.028(4) -0.005(3) 0.009(3) -0.001(3)
C24A 0.044(4) 0.021(3) 0.031(3) -0.002(3) 0.013(3) -0.006(3)
N24A 0.051(3) 0.023(2) 0.029(2) 0.0050(18) 0.018(2) 0.005(2)
N25 0.0339(17) 0.0220(14) 0.0295(15) 0.0003(12) 0.0077(13) 0.0002(12)
C25 0.044(2) 0.026(2) 0.0291(18) -0.0043(19) 0.0014(18) -0.0008(19)
C26 0.039(2) 0.026(2) 0.0300(19) 0.0035(19) 0.0006(16) 0.004(2)
N26 0.0320(16) 0.0222(14) 0.0261(14) 0.0025(12) 0.0076(12) 0.0021(12)
N25A 0.031(2) 0.029(2) 0.029(2) -0.0021(19) 0.0051(19) 0.0007(19)
C25A 0.035(3) 0.035(4) 0.040(3) -0.005(3) 0.001(3) -0.003(3)
C26A 0.040(3) 0.042(4) 0.035(3) 0.002(3) 0.001(2) 0.010(3)
N26A 0.047(3) 0.037(2) 0.033(2) 0.004(2) 0.009(2) 0.012(2)

loop_
_atom_type_symbol
_atom_type_description
_atom_type_scat_dispersion_real
_atom_type_scat_dispersion_imag
_atom_type_scat_source
C C 0.0033 0.0016 'International Tables Vol C Tables 4.2.6.8 and 6.1.1.4'
H H 0.0000 0.0000 'International Tables Vol C Tables 4.2.6.8 and 6.1.1.4'
N N 0.0061 0.0033 'International Tables Vol C Tables 4.2.6.8 and 6.1.1.4'
Cl Cl 0.1484 0.1585 'International Tables Vol C Tables 4.2.6.8 and 6.1.1.4'
Co Co 0.3494 0.9721 'International Tables Vol C Tables 4.2.6.8 and 6.1.1.4'

loop_
_geom_angle_atom_site_label_1
_geom_angle_atom_site_label_2
_geom_angle_atom_site_label_3
_geom_angle
_geom_angle_site_symmetry_1
_geom_angle_site_symmetry_3
_geom_angle_publ_flag
C1 N1 H1A 109.5 . . ?
C1 N1 H1B 109.6 . . ?
H1A N1 H1B 109.5 . . ?
N1 C1 C2 114.6(2) . . ?
N1 C1 H1C 108.6 . . ?
C2 C1 H1C 108.6 . . ?
N1 C1 H1D 108.6 . . ?
C2 C1 H1D 108.6 . . ?
H1C C1 H1D 107.6 . . ?
N2 C2 C1 110.4(2) . . ?
N2 C2 H2A 109.6 . . ?
C1 C2 H2A 109.6 . . ?
N2 C2 H2B 109.6 . . ?
C1 C2 H2B 109.6 . . ?
H2A C2 H2B 108.1 . . ?
C2 N2 H2C 110.6 . . ?
C2 N2 H2D 108.3 . . ?
H2C N2 H2D 109.5 . . ?
N15 Co1 N11 90.6(3) . . ?
N15 Co1 N12 165.6(3) . . ?
N11 Co1 N12 81.25(8) . . ?
N15 Co1 N14 97.9(3) . . ?
N11 Co1 N14 169.24(9) . . ?
N12 Co1 N14 91.63(7) . . ?
N11 Co1 N16A 95.5(3) . . ?
N12 Co1 N16A 94.35(16) . . ?
N14 Co1 N16A 93.0(3) . . ?
N15 Co1 N13 98.4(3) . . ?
N11 Co1 N13 91.36(7) . . ?
N12 Co1 N13 93.71(7) . . ?
N14 Co1 N13 81.01(7) . . ?
N16A Co1 N13 170.10(19) . . ?
N11 Co1 N15A 99.64(19) . . ?
N12 Co1 N15A 174.69(15) . . ?
N14 Co1 N15A 88.20(19) . . ?
N16A Co1 N15A 80.36(19) . . ?
N13 Co1 N15A 91.51(14) . . ?
N15 Co1 N16 80.4(3) . . ?
N11 Co1 N16 88.5(4) . . ?
N12 Co1 N16 87.5(2) . . ?
N14 Co1 N16 99.3(4) . . ?
N13 Co1 N16 178.8(3) . . ?
C11 N11 Co1 107.96(14) . . ?
C11 N11 H11A 110.1 . . ?
Co1 N11 H11A 110.1 . . ?
C11 N11 H11B 110.1 . . ?
Co1 N11 H11B 110.1 . . ?
H11A N11 H11B 108.4 . . ?
N11 C11 C12 108.5(2) . . ?
N11 C11 H11C 110.0 . . ?
C12 C11 H11C 110.0 . . ?
N11 C11 H11D 110.0 . . ?
C12 C11 H11D 110.0 . . ?
H11C C11 H11D 108.4 . . ?
N12 C12 C11 108.65(18) . . ?
N12 C12 H12A 110.0 . . ?
C11 C12 H12A 110.0 . . ?
N12 C12 H12B 110.0 . . ?
C11 C12 H12B 110.0 . . ?
H12A C12 H12B 108.3 . . ?
C12 N12 Co1 107.94(15) . . ?
C12 N12 H12C 110.1 . . ?
Co1 N12 H12C 110.1 . . ?
C12 N12 H12D 110.1 . . ?
Co1 N12 H12D 110.1 . . ?
H12C N12 H12D 108.4 . . ?
C13 N13 Co1 108.77(14) . . ?
C13 N13 H13A 109.9 . . ?
Co1 N13 H13A 109.9 . . ?
C13 N13 H13B 109.9 . . ?
Co1 N13 H13B 109.9 . . ?
H13A N13 H13B 108.3 . . ?
N13 C13 C14 109.77(18) . . ?
N13 C13 H13C 109.7 . . ?
C14 C13 H13C 109.7 . . ?
N13 C13 H13D 109.7 . . ?
C14 C13 H13D 109.7 . . ?
H13C C13 H13D 108.2 . . ?
N14 C14 C13 108.81(19) . . ?
N14 C14 H14A 109.9 . . ?
C13 C14 H14A 109.9 . . ?
N14 C14 H14B 109.9 . . ?
C13 C14 H14B 109.9 . . ?
H14A C14 H14B 108.3 . . ?
C14 N14 Co1 106.60(14) . . ?
C14 N14 H14C 110.4 . . ?
Co1 N14 H14C 110.4 . . ?
C14 N14 H14D 110.4 . . ?
Co1 N14 H14D 110.4 . . ?
H14C N14 H14D 108.6 . . ?
C15 N15 Co1 108.1(6) . . ?
C15 N15 H15A 110.1 . . ?
Co1 N15 H15A 110.1 . . ?
C15 N15 H15B 110.1 . . ?
Co1 N15 H15B 110.1 . . ?
H15A N15 H15B 108.4 . . ?
N15 C15 C16 108.8(6) . . ?
N15 C15 H15C 109.9 . . ?
C16 C15 H15C 109.9 . . ?
N15 C15 H15D 109.9 . . ?
C16 C15 H15D 109.9 . . ?
H15C C15 H15D 108.3 . . ?
N16 C16 C15 108.7(7) . . ?
N16 C16 H16A 110.0 . . ?
C15 C16 H16A 110.0 . . ?
N16 C16 H16B 110.0 . . ?
C15 C16 H16B 110.0 . . ?
H16A C16 H16B 108.3 . . ?
C16 N16 Co1 107.1(7) . . ?
C16 N16 H16C 110.3 . . ?
Co1 N16 H16C 110.3 . . ?
C16 N16 H16D 110.3 . . ?
Co1 N16 H16D 110.3 . . ?
H16C N16 H16D 108.6 . . ?
C15A N15A Co1 108.0(4) . . ?
C15A N15A H15E 110.1 . . ?
Co1 N15A H15E 110.1 . . ?
C15A N15A H15F 110.1 . . ?
Co1 N15A H15F 110.1 . . ?
H15E N15A H15F 108.4 . . ?
N15A C15A C16A 108.9(4) . . ?
N15A C15A H15G 109.9 . . ?
C16A C15A H15G 109.9 . . ?
N15A C15A H15H 109.9 . . ?
C16A C15A H15H 109.9 . . ?
H15G C15A H15H 108.3 . . ?
N16A C16A C15A 108.8(5) . . ?
N16A C16A H16E 109.9 . . ?
C15A C16A H16E 109.9 . . ?
N16A C16A H16F 109.9 . . ?
C15A C16A H16F 109.9 . . ?
H16E C16A H16F 108.3 . . ?
C16A N16A Co1 107.4(4) . . ?
C16A N16A H16G 110.2 . . ?
Co1 N16A H16G 110.2 . . ?
C16A N16A H16H 110.2 . . ?
Co1 N16A H16H 110.2 . . ?
H16G N16A H16H 108.5 . . ?
N24A Co2 N22A 95.49(19) . . ?
N21 Co2 N25 98.99(11) . . ?
N24A Co2 N26A 95.4(2) . . ?
N22A Co2 N26A 94.88(19) . . ?
N21 Co2 N23 95.29(11) . . ?
N25 Co2 N23 97.65(12) . . ?
N24A Co2 N23A 84.08(17) . . ?
N22A Co2 N23A 96.01(18) . . ?
N26A Co2 N23A 169.11(17) . . ?
N21 Co2 N22 81.48(11) . . ?
N25 Co2 N22 93.21(12) . . ?
N23 Co2 N22 169.04(11) . . ?
N21 Co2 N26 171.57(11) . . ?
N25 Co2 N26 81.05(11) . . ?
N23 Co2 N26 93.05(11) . . ?
N22 Co2 N26 90.09(11) . . ?
N24A Co2 N25A 96.11(19) . . ?
N22A Co2 N25A 167.63(18) . . ?
N26A Co2 N25A 79.77(17) . . ?
N23A Co2 N25A 89.45(16) . . ?
N21 Co2 N24 92.91(11) . . ?
N25 Co2 N24 167.92(11) . . ?
N23 Co2 N24 79.08(10) . . ?
N22 Co2 N24 90.58(11) . . ?
N26 Co2 N24 87.48(10) . . ?
N24A Co2 N21A 173.06(18) . . ?
N22A Co2 N21A 79.07(16) . . ?
N26A Co2 N21A 89.4(2) . . ?
N23A Co2 N21A 92.13(17) . . ?
N25A Co2 N21A 89.66(17) . . ?
C21 N21 Co2 108.8(3) . . ?
C21 N21 H21A 109.9 . . ?
Co2 N21 H21A 109.9 . . ?
C21 N21 H21B 109.9 . . ?
Co2 N21 H21B 109.9 . . ?
H21A N21 H21B 108.3 . . ?
N21 C21 C22 109.4(5) . . ?
N21 C21 H21C 109.8 . . ?
C22 C21 H21C 109.8 . . ?
N21 C21 H21D 109.8 . . ?
C22 C21 H21D 109.8 . . ?
H21C C21 H21D 108.2 . . ?
N22 C22 C21 107.8(5) . . ?
N22 C22 H22A 110.2 . . ?
C21 C22 H22A 110.2 . . ?
N22 C22 H22B 110.2 . . ?
C21 C22 H22B 110.2 . . ?
H22A C22 H22B 108.5 . . ?
C22 N22 Co2 107.3(3) . . ?
C22 N22 H22C 110.3 . . ?
Co2 N22 H22C 110.3 . . ?
C22 N22 H22D 110.3 . . ?
Co2 N22 H22D 110.3 . . ?
H22C N22 H22D 108.5 . . ?
C21A N21A Co2 106.4(4) . . ?
C21A N21A H21E 110.4 . . ?
Co2 N21A H21E 110.4 . . ?
C21A N21A H21F 110.4 . . ?
Co2 N21A H21F 110.4 . . ?
H21E N21A H21F 108.6 . . ?
N21A C21A C22A 108.7(7) . . ?
N21A C21A H21G 110.0 . . ?
C22A C21A H21G 110.0 . . ?
N21A C21A H21H 110.0 . . ?
C22A C21A H21H 110.0 . . ?
H21G C21A H21H 108.3 . . ?
N22A C22A C21A 109.6(7) . . ?
N22A C22A H22E 109.7 . . ?
C21A C22A H22E 109.7 . . ?
N22A C22A H22F 109.7 . . ?
C21A C22A H22F 109.7 . . ?
H22E C22A H22F 108.2 . . ?
C22A N22A Co2 111.5(5) . . ?
C22A N22A H22G 109.3 . . ?
Co2 N22A H22G 109.3 . . ?
C22A N22A H22H 109.3 . . ?
Co2 N22A H22H 109.3 . . ?
H22G N22A H22H 108.0 . . ?
C23 N23 Co2 109.6(3) . . ?
C23 N23 H23A 109.7 . . ?
Co2 N23 H23A 109.7 . . ?
C23 N23 H23B 109.7 . . ?
Co2 N23 H23B 109.7 . . ?
H23A N23 H23B 108.2 . . ?
N23 C23 C24 109.1(5) . . ?
N23 C23 H23C 109.9 . . ?
C24 C23 H23C 109.9 . . ?
N23 C23 H23D 109.9 . . ?
C24 C23 H23D 109.9 . . ?
H23C C23 H23D 108.3 . . ?
N24 C24 C23 108.7(5) . . ?
N24 C24 H24A 110.0 . . ?
C23 C24 H24A 110.0 . . ?
N24 C24 H24B 110.0 . . ?
C23 C24 H24B 110.0 . . ?
H24A C24 H24B 108.3 . . ?
C24 N24 Co2 106.9(3) . . ?
C24 N24 H24C 110.3 . . ?
Co2 N24 H24C 110.3 . . ?
C24 N24 H24D 110.3 . . ?
Co2 N24 H24D 110.3 . . ?
H24C N24 H24D 108.6 . . ?
C23A N23A Co2 104.5(4) . . ?
C23A N23A H23E 110.8 . . ?
Co2 N23A H23E 110.8 . . ?
C23A N23A H23F 110.8 . . ?
Co2 N23A H23F 110.8 . . ?
H23E N23A H23F 108.9 . . ?
N23A C23A C24A 109.2(7) . . ?
N23A C23A H23G 109.8 . . ?
C24A C23A H23G 109.8 . . ?
N23A C23A H23H 109.8 . . ?
C24A C23A H23H 109.8 . . ?
H23G C23A H23H 108.3 . . ?
N24A C24A C23A 108.3(7) . . ?
N24A C24A H24E 110.0 . . ?
C23A C24A H24E 110.0 . . ?
N24A C24A H24F 110.0 . . ?
C23A C24A H24F 110.0 . . ?
H24E C24A H24F 108.4 . . ?
C24A N24A Co2 106.3(5) . . ?
C24A N24A H24G 110.5 . . ?
Co2 N24A H24G 110.5 . . ?
C24A N24A H24H 110.5 . . ?
Co2 N24A H24H 110.5 . . ?
H24G N24A H24H 108.7 . . ?
C25 N25 Co2 109.2(2) . . ?
C25 N25 H25A 109.8 . . ?
Co2 N25 H25A 109.8 . . ?
C25 N25 H25B 109.8 . . ?
Co2 N25 H25B 109.8 . . ?
H25A N25 H25B 108.3 . . ?
N25 C25 C26 109.7(3) . . ?
N25 C25 H25C 109.7 . . ?
C26 C25 H25C 109.7 . . ?
N25 C25 H25D 109.7 . . ?
C26 C25 H25D 109.7 . . ?
H25C C25 H25D 108.2 . . ?
N26 C26 C25 108.3(4) . . ?
N26 C26 H26A 110.0 . . ?
C25 C26 H26A 110.0 . . ?
N26 C26 H26B 110.0 . . ?
C25 C26 H26B 110.0 . . ?
H26A C26 H26B 108.4 . . ?
C26 N26 Co2 105.7(2) . . ?
C26 N26 H26C 110.6 . . ?
Co2 N26 H26C 110.6 . . ?
C26 N26 H26D 110.6 . . ?
Co2 N26 H26D 110.6 . . ?
H26C N26 H26D 108.7 . . ?
C25A N25A Co2 107.6(4) . . ?
C25A N25A H25E 110.2 . . ?
Co2 N25A H25E 110.2 . . ?
C25A N25A H25F 110.2 . . ?
Co2 N25A H25F 110.2 . . ?
H25E N25A H25F 108.5 . . ?
N25A C25A C26A 110.2(5) . . ?
N25A C25A H25G 109.6 . . ?
C26A C25A H25G 109.6 . . ?
N25A C25A H25H 109.6 . . ?
C26A C25A H25H 109.6 . . ?
H25G C25A H25H 108.1 . . ?
N26A C26A C25A 109.0(5) . . ?
N26A C26A H26E 109.9 . . ?
C25A C26A H26E 109.9 . . ?
N26A C26A H26F 109.9 . . ?
C25A C26A H26F 109.9 . . ?
H26E C26A H26F 108.3 . . ?
C26A N26A Co2 108.1(4) . . ?
C26A N26A H26G 110.1 . . ?
Co2 N26A H26G 110.1 . . ?
C26A N26A H26H 110.1 . . ?
Co2 N26A H26H 110.1 . . ?
H26G N26A H26H 108.4 . . ?

loop_
_geom_bond_atom_site_label_1
_geom_bond_atom_site_label_2
_geom_bond_distance
_geom_bond_site_symmetry_2
_geom_bond_publ_flag
N1 C1 1.463(3) . ?
N1 H1A 0.9098 . ?
N1 H1B 0.9042 . ?
C1 C2 1.502(4) . ?
C1 H1C 0.9900 . ?
C1 H1D 0.9900 . ?
C2 N2 1.473(4) . ?
C2 H2A 0.9900 . ?
C2 H2B 0.9900 . ?
N2 H2C 0.9073 . ?
N2 H2D 0.9054 . ?
Co1 N15 2.146(14) . ?
Co1 N11 2.146(2) . ?
Co1 N12 2.1566(19) . ?
Co1 N14 2.1579(19) . ?
Co1 N16A 2.164(9) . ?
Co1 N13 2.1757(19) . ?
Co1 N15A 2.204(8) . ?
Co1 N16 2.219(16) . ?
N11 C11 1.476(4) . ?
N11 H11A 0.9100 . ?
N11 H11B 0.9100 . ?
C11 C12 1.519(3) . ?
C11 H11C 0.9900 . ?
C11 H11D 0.9900 . ?
C12 N12 1.477(3) . ?
C12 H12A 0.9900 . ?
C12 H12B 0.9900 . ?
N12 H12C 0.9100 . ?
N12 H12D 0.9100 . ?
N13 C13 1.480(3) . ?
N13 H13A 0.9100 . ?
N13 H13B 0.9100 . ?
C13 C14 1.523(3) . ?
C13 H13C 0.9900 . ?
C13 H13D 0.9900 . ?
C14 N14 1.470(3) . ?
C14 H14A 0.9900 . ?
C14 H14B 0.9900 . ?
N14 H14C 0.9100 . ?
N14 H14D 0.9100 . ?
N15 C15 1.472(7) . ?
N15 H15A 0.9100 . ?
N15 H15B 0.9100 . ?
C15 C16 1.515(6) . ?
C15 H15C 0.9900 . ?
C15 H15D 0.9900 . ?
C16 N16 1.474(7) . ?
C16 H16A 0.9900 . ?
C16 H16B 0.9900 . ?
N16 H16C 0.9100 . ?
N16 H16D 0.9100 . ?
N15A C15A 1.479(5) . ?
N15A H15E 0.9100 . ?
N15A H15F 0.9100 . ?
C15A C16A 1.516(5) . ?
C15A H15G 0.9900 . ?
C15A H15H 0.9900 . ?
C16A N16A 1.475(5) . ?
C16A H16E 0.9900 . ?
C16A H16F 0.9900 . ?
N16A H16G 0.9100 . ?
N16A H16H 0.9100 . ?
Co2 N24A 2.043(5) . ?
Co2 N21 2.089(3) . ?
Co2 N22A 2.111(5) . ?
Co2 N25 2.114(3) . ?
Co2 N26A 2.150(5) . ?
Co2 N23 2.163(3) . ?
Co2 N23A 2.174(5) . ?
Co2 N22 2.189(3) . ?
Co2 N26 2.217(3) . ?
Co2 N25A 2.241(5) . ?
Co2 N24 2.268(3) . ?
Co2 N21A 2.296(4) . ?
N21 C21 1.476(6) . ?
N21 H21A 0.9100 . ?
N21 H21B 0.9100 . ?
C21 C22 1.517(5) . ?
C21 H21C 0.9900 . ?
C21 H21D 0.9900 . ?
C22 N22 1.478(6) . ?
C22 H22A 0.9900 . ?
C22 H22B 0.9900 . ?
N22 H22C 0.9100 . ?
N22 H22D 0.9100 . ?
N21A C21A 1.473(7) . ?
N21A H21E 0.9100 . ?
N21A H21F 0.9100 . ?
C21A C22A 1.513(7) . ?
C21A H21G 0.9900 . ?
C21A H21H 0.9900 . ?
C22A N22A 1.479(7) . ?
C22A H22E 0.9900 . ?
C22A H22F 0.9900 . ?
N22A H22G 0.9100 . ?
N22A H22H 0.9100 . ?
N23 C23 1.471(6) . ?
N23 H23A 0.9100 . ?
N23 H23B 0.9100 . ?
C23 C24 1.515(5) . ?
C23 H23C 0.9900 . ?
C23 H23D 0.9900 . ?
C24 N24 1.480(6) . ?
C24 H24A 0.9900 . ?
C24 H24B 0.9900 . ?
N24 H24C 0.9100 . ?
N24 H24D 0.9100 . ?
N23A C23A 1.476(7) . ?
N23A H23E 0.9100 . ?
N23A H23F 0.9100 . ?
C23A C24A 1.516(6) . ?
C23A H23G 0.9900 . ?
C23A H23H 0.9900 . ?
C24A N24A 1.475(7) . ?
C24A H24E 0.9900 . ?
C24A H24F 0.9900 . ?
N24A H24G 0.9100 . ?
N24A H24H 0.9100 . ?
N25 C25 1.485(5) . ?
N25 H25A 0.9100 . ?
N25 H25B 0.9100 . ?
C25 C26 1.512(5) . ?
C25 H25C 0.9900 . ?
C25 H25D 0.9900 . ?
C26 N26 1.465(5) . ?
C26 H26A 0.9900 . ?
C26 H26B 0.9900 . ?
N26 H26C 0.9100 . ?
N26 H26D 0.9100 . ?
N25A C25A 1.473(6) . ?
N25A H25E 0.9100 . ?
N25A H25F 0.9100 . ?
C25A C26A 1.506(6) . ?
C25A H25G 0.9900 . ?
C25A H25H 0.9900 . ?
C26A N26A 1.469(6) . ?
C26A H26E 0.9900 . ?
C26A H26F 0.9900 . ?
N26A H26G 0.9100 . ?
N26A H26H 0.9100 . ?

loop_
_geom_hbond_atom_site_label_D
_geom_hbond_atom_site_label_H
_geom_hbond_atom_site_label_A
_geom_hbond_distance_DH
_geom_hbond_distance_HA
_geom_hbond_distance_DA
_geom_hbond_angle_DHA
_geom_hbond_site_symmetry_A
_geom_hbond_publ_flag
N1 H1A Cl1 0.91 2.65 3.554(2) 175.4 1_565 yes
N1 H1B Cl2 0.90 2.52 3.419(2) 174.5 2_655 yes
N2 H2C Cl2 0.91 2.76 3.627(3) 160.8 2_655 yes
N2 H2D Cl4 0.91 2.70 3.324(3) 126.5 4_655 yes
N11 H11A Cl2 0.91 2.55 3.394(2) 153.6 . yes
N11 H11B Cl3 0.91 2.56 3.449(2) 167.5 2_655 yes
N12 H12C Cl1 0.91 2.60 3.4319(19) 151.7 5_665 yes
N12 H12D N1 0.91 2.13 3.030(3) 168.3 . yes
N13 H13A Cl2 0.91 2.74 3.5379(19) 146.8 . yes
N13 H13B Cl2 0.91 2.81 3.617(2) 147.8 2_655 yes
N14 H14C Cl1 0.91 2.52 3.3678(19) 154.5 5_665 yes
N14 H14D Cl3 0.91 2.65 3.487(2) 154.0 2_665 yes
N15 H15A Cl2 0.91 2.55 3.402(11) 155.7 . yes
N16 H16C Cl1 0.91 2.55 3.382(14) 152.5 5_665 yes
N16 H16D Cl3 0.91 2.67 3.492(17) 150.5 2_655 yes
N15A H15E Cl2 0.91 2.65 3.479(7) 152.0 . yes
N15A H15F Cl3 0.91 2.87 3.772(6) 171.6 2_665 yes
N16A H16G Cl1 0.91 2.54 3.377(9) 152.9 5_665 yes
N16A H16H Cl3 0.91 2.86 3.751(10) 167.3 2_655 yes
N21 H21A Cl1 0.91 2.39 3.275(3) 162.9 . yes
N21 H21B N2 0.91 2.12 3.016(4) 166.7 . yes
N22 H22C Cl4 0.91 2.50 3.382(3) 164.2 . yes
N22 H22D Cl4 0.91 2.57 3.394(3) 151.1 4_645 yes
N21A H21E N2 0.91 2.06 2.940(5) 162.8 . yes
N21A H21F Cl4 0.91 2.67 3.504(5) 152.1 . yes
N22A H22H Cl1 0.91 2.54 3.413(5) 161.1 . yes
N23 H23A Cl3 0.91 2.59 3.471(3) 161.9 . yes
N23 H23B Cl2 0.91 2.56 3.388(3) 151.8 2_655 yes
N24 H24C Cl1 0.91 2.48 3.354(3) 160.0 . yes
N23A H23E Cl2 0.91 2.62 3.461(4) 153.5 2_655 yes
N23A H23F Cl1 0.91 2.49 3.339(4) 155.0 . yes
N24A H24G Cl4 0.91 2.86 3.696(5) 153.0 4_645 yes
N24A H24H Cl3 0.91 2.50 3.407(5) 171.6 . yes
N25 H25A Cl4 0.91 2.58 3.443(3) 157.7 . yes
N25 H25B Cl4 0.91 2.61 3.454(3) 154.1 4_655 yes
N26 H26C Cl3 0.91 2.48 3.377(3) 168.7 . yes
N26 H26D Cl4 0.91 2.32 3.188(3) 158.5 4_645 yes
N25A H25E Cl4 0.91 2.77 3.544(5) 143.9 4_655 yes
N25A H25F Cl3 0.91 2.78 3.594(5) 149.2 . yes
N26A H26G Cl4 0.91 2.57 3.450(5) 162.1 4_645 yes
N26A H26H Cl4 0.91 2.28 3.189(6) 174.2 . yes

loop_
_geom_torsion_atom_site_label_1
_geom_torsion_atom_site_label_2
_geom_torsion_atom_site_label_3
_geom_torsion_atom_site_label_4
_geom_torsion
_geom_torsion_site_symmetry_1
_geom_torsion_site_symmetry_2
_geom_torsion_site_symmetry_3
_geom_torsion_site_symmetry_4
_geom_torsion_publ_flag
N1 C1 C2 N2 66.1(3) . . . . ?
Co1 N11 C11 C12 -42.7(2) . . . . ?
N11 C11 C12 N12 57.2(3) . . . . ?
C11 C12 N12 Co1 -41.2(2) . . . . ?
Co1 N13 C13 C14 -33.3(2) . . . . ?
N13 C13 C14 N14 55.6(3) . . . . ?
C13 C14 N14 Co1 -47.9(2) . . . . ?
Co1 N15 C15 C16 -45.4(9) . . . . ?
N15 C15 C16 N16 58.7(11) . . . . ?
C15 C16 N16 Co1 -40.3(11) . . . . ?
Co1 N15A C15A C16A -38.3(6) . . . . ?
N15A C15A C16A N16A 58.0(7) . . . . ?
C15A C16A N16A Co1 -46.5(6) . . . . ?
Co2 N21 C21 C22 43.5(6) . . . . ?
N21 C21 C22 N22 -56.5(8) . . . . ?
C21 C22 N22 Co2 39.8(7) . . . . ?
Co2 N21A C21A C22A -41.1(9) . . . . ?
N21A C21A C22A N22A 56.3(12) . . . . ?
C21A C22A N22A Co2 -41.9(11) . . . . ?
Co2 N23 C23 C24 44.5(7) . . . . ?
N23 C23 C24 N24 -58.6(8) . . . . ?
C23 C24 N24 Co2 41.2(6) . . . . ?
Co2 N23A C23A C24A -37.3(10) . . . . ?
N23A C23A C24A N24A 59.2(13) . . . . ?
C23A C24A N24A Co2 -48.0(11) . . . . ?
Co2 N25 C25 C26 38.9(5) . . . . ?
N25 C25 C26 N26 -57.8(5) . . . . ?
C25 C26 N26 Co2 45.1(4) . . . . ?
Co2 N25A C25A C26A -34.9(7) . . . . ?
N25A C25A C26A N26A 56.5(9) . . . . ?
C25A C26A N26A Co2 -47.8(8) . . . . ?
